data_7012223
loop_
_publ_author_name
'Muhammad S. Khan'
'Muna R. A. Al-Mandhary'
'Mohammed K. Al-Suti'
'Birte Ahrens'
'Mary F. Mahon'
'Louise Male'
'Paul R. Raithby'
'Clare E. Boothby'
'Anna K\"ohler'

_publ_section_title
;
 Synthesis, characterisation and optical spectroscopy of diynes and
 poly-ynes containing derivatised fluorenes in the backbone
;
_journal_issue 1
_journal_name_full 'Dalton Trans.'
_journal_page_first 74
_journal_page_last 84
_journal_paper_doi 10.1039/b208963g
_journal_year 2003
_chemical_formula_sum 'C39 H58 Si2'
_chemical_formula_weight 583.03
_chemical_name_systematic 'Compound 2a'
_space_group_IT_number 2
_symmetry_cell_setting triclinic
_symmetry_space_group_name_Hall '-P 1'
_symmetry_space_group_name_H-M 'P -1'
_atom_sites_solution_hydrogens geom
_atom_sites_solution_primary direct
_atom_sites_solution_secondary difmap
_audit_creation_method SHELXL-97
_cell_angle_alpha 68.2370(10)
_cell_angle_beta 89.3960(10)
_cell_angle_gamma 83.8980(10)
_cell_formula_units_Z 2
_cell_length_a 10.1696(2)
_cell_length_b 14.1102(2)
_cell_length_c 14.4029(3)
_cell_measurement_reflns_used 17456
_cell_measurement_temperature 150(2)
_cell_measurement_theta_max 27.485
_cell_measurement_theta_min 2.91
_cell_volume 1907.63(6)
_computing_cell_refinement 'HKL Scalepack (Otwinowski & Minor 1997)'
_computing_data_collection 'Collect (Nonius BV, 1997-2000)'
_computing_data_reduction 'HKL Denzo and Scalepack (Otwinowski & Minor 19'
_computing_molecular_graphics ORTEP-99
_computing_publication_material 'SHELXL-97 (Sheldrick, 1997)'
_computing_structure_refinement 'SHELXL-97 (Sheldrick, 1997)'
_computing_structure_solution 'DirDif-99 (Beurskens, 1999)'
_diffrn_ambient_temperature 150(2)
_diffrn_measured_fraction_theta_full 0.986
_diffrn_measured_fraction_theta_max 0.986
_diffrn_measurement_device_type KappaCCD
_diffrn_measurement_method '528 2 degree images'
_diffrn_radiation_monochromator graphite
_diffrn_radiation_source 'fine-focus sealed tube'
_diffrn_radiation_type MoK\a
_diffrn_radiation_wavelength 0.71073
_diffrn_reflns_av_R_equivalents 0.0744
_diffrn_reflns_av_sigmaI/netI 0.0883
_diffrn_reflns_limit_h_max 13
_diffrn_reflns_limit_h_min -13
_diffrn_reflns_limit_k_max 18
_diffrn_reflns_limit_k_min -18
_diffrn_reflns_limit_l_max 18
_diffrn_reflns_limit_l_min -18
_diffrn_reflns_number 46744
_diffrn_reflns_theta_full 27.50
_diffrn_reflns_theta_max 27.50
_diffrn_reflns_theta_min 2.93
_exptl_absorpt_coefficient_mu 0.116
_exptl_absorpt_correction_T_max 0.9885
_exptl_absorpt_correction_T_min 0.9750
_exptl_absorpt_correction_type 'Semi Empirical'
_exptl_crystal_colour 'Pale Yellow'
_exptl_crystal_density_diffrn 1.015
_exptl_crystal_density_method 'not measured'
_exptl_crystal_description Tablet
_exptl_crystal_F_000 640
_exptl_crystal_size_max 0.22
_exptl_crystal_size_mid 0.10
_exptl_crystal_size_min 0.10
_refine_diff_density_max 0.890
_refine_diff_density_min -0.537
_refine_diff_density_rms 0.078
_refine_ls_extinction_method none
_refine_ls_goodness_of_fit_ref 1.082
_refine_ls_hydrogen_treatment mixed
_refine_ls_matrix_type full
_refine_ls_number_parameters 323
_refine_ls_number_reflns 8639
_refine_ls_number_restraints 19
_refine_ls_restrained_S_all 1.109
_refine_ls_R_factor_all 0.1798
_refine_ls_R_factor_gt 0.0976
_refine_ls_shift/su_max 0.086
_refine_ls_shift/su_mean 0.012
_refine_ls_structure_factor_coef Fsqd
_refine_ls_weighting_details
; calc
[1.00000+0.00000exp(0.00(sin\q/\l)^2^)]/
[\s^2^(Fo^2^)+0.0000+0.3272*P+(0.1886P)^2^+1.0000sin\q/\l]
where P == 0.33333Fo^2^ + 0.66667Fc^2^
;
_refine_ls_weighting_scheme calc
_refine_ls_wR_factor_gt 0.2862
_refine_ls_wR_factor_ref 0.3348
_reflns_number_gt 4313
_reflns_number_total 8639
_reflns_threshold_expression >2sigma(I)
_cod_data_source_file b208963g.txt
_cod_data_source_block h01prr9
_cod_original_sg_symbol_H-M P-1
_cod_database_code 7012223

loop_
_symmetry_equiv_pos_as_xyz
'x, y, z'
'-x, -y, -z'

loop_
_atom_site_label
_atom_site_type_symbol
_atom_site_fract_x
_atom_site_fract_y
_atom_site_fract_z
_atom_site_U_iso_or_equiv
_atom_site_adp_type
_atom_site_occupancy
_atom_site_symmetry_multiplicity
_atom_site_calc_flag
_atom_site_refinement_flags
_atom_site_disorder_assembly
_atom_site_disorder_group
C1 C 0.1659(8) 0.3081(6) 0.0887(6) 0.084(3) Uiso 0.80 1 d P A 1
H1A H 0.1762 0.2600 0.1583 0.126 Uiso 0.80 1 calc PR A 1
H1B H 0.2121 0.2769 0.0453 0.126 Uiso 0.80 1 calc PR A 1
H1C H 0.0717 0.3241 0.0692 0.126 Uiso 0.80 1 calc PR A 1
Si1 Si 0.23793(11) 0.42925(8) 0.07573(7) 0.0501(4) Uani 0.80 1 d PD A 1
C1A C 0.1303(17) 0.3267(12) 0.0876(12) 0.020(4) Uiso 0.20 1 d PD A 2
H1D H 0.1367 0.2765 0.1564 0.030 Uiso 0.20 1 calc PR A 2
H1E H 0.1592 0.2925 0.0417 0.030 Uiso 0.20 1 calc PR A 2
H1F H 0.0384 0.3574 0.0709 0.030 Uiso 0.20 1 calc PR A 2
Si1A Si 0.23793(11) 0.42925(8) 0.07573(7) 0.0501(4) Uani 0.20 1 d P A 2
C2 C 0.4168(4) 0.3965(4) 0.1096(3) 0.0683(12) Uani 1 1 d . . .
H2A H 0.4572 0.4594 0.1002 0.102 Uiso 1 1 calc R A 1
H2B H 0.4595 0.3629 0.0668 0.102 Uiso 1 1 calc R A 1
H2C H 0.4283 0.3499 0.1798 0.102 Uiso 1 1 calc R A 1
C3 C 0.1556(4) 0.4943(4) 0.1552(3) 0.0641(11) Uani 1 1 d . . .
H3A H 0.1643 0.4478 0.2255 0.096 Uiso 1 1 calc R A 1
H3B H 0.0617 0.5131 0.1354 0.096 Uiso 1 1 calc R A 1
H3C H 0.1974 0.5564 0.1466 0.096 Uiso 1 1 calc R A 1
C4 C 0.2193(4) 0.5196(3) -0.0542(3) 0.0497(9) Uani 1 1 d . . .
C5 C 0.2062(4) 0.5820(3) -0.1388(3) 0.0495(9) Uani 1 1 d . A .
C6 C 0.1891(4) 0.6593(3) -0.2392(2) 0.0446(9) Uani 1 1 d . . .
C7 C 0.1182(4) 0.6399(3) -0.3115(2) 0.0444(9) Uani 1 1 d . A .
H7 H 0.0863 0.5751 -0.2965 0.053 Uiso 1 1 calc R . .
C8 C 0.0950(4) 0.7163(3) -0.4051(3) 0.0420(8) Uani 1 1 d . . .
C9 C 0.1441(4) 0.8109(3) -0.4268(3) 0.0472(9) Uani 1 1 d . A .
C10 C 0.2173(4) 0.8287(3) -0.3559(3) 0.0569(11) Uani 1 1 d . . .
H10 H 0.2519 0.8926 -0.3713 0.068 Uiso 1 1 calc R A .
C11 C 0.2398(4) 0.7521(3) -0.2619(3) 0.0541(10) Uani 1 1 d . A .
H11 H 0.2904 0.7635 -0.2128 0.065 Uiso 1 1 calc R . .
C12 C 0.0175(4) 0.7139(3) -0.4943(3) 0.0447(9) Uani 1 1 d . A .
C13 C 0.0236(4) 0.8244(3) -0.5679(3) 0.0474(9) Uani 1 1 d . . .
C14 C -0.0346(4) 0.8708(3) -0.6628(3) 0.0517(10) Uani 1 1 d . A .
H14 H -0.0853 0.8338 -0.6898 0.062 Uiso 1 1 calc R . .
C15 C -0.0171(4) 0.9742(3) -0.7187(3) 0.0540(10) Uani 1 1 d . . .
C16 C 0.0581(4) 1.0272(3) -0.6780(3) 0.0581(11) Uani 1 1 d . A .
H16 H 0.0695 1.0969 -0.7159 0.070 Uiso 1 1 calc R . .
C17 C 0.1162(5) 0.9802(3) -0.5834(3) 0.0595(11) Uani 1 1 d . . .
H17 H 0.1672 1.0169 -0.5561 0.071 Uiso 1 1 calc R A .
C18 C 0.0986(4) 0.8776(3) -0.5283(3) 0.0489(10) Uani 1 1 d . A .
C19 C -0.0767(4) 1.0252(3) -0.8175(3) 0.0562(10) Uani 1 1 d . A .
C20 C -0.1276(5) 1.0699(3) -0.8995(3) 0.0622(11) Uani 1 1 d . . .
C21 C -0.2684(7) 1.0513(5) -1.0694(5) 0.122(2) Uiso 1 1 d . . .
H21A H -0.3071 1.0884 -1.1369 0.183 Uiso 1 1 calc R A 1
H21B H -0.3370 1.0183 -1.0244 0.183 Uiso 1 1 calc R A 1
H21C H -0.1979 0.9989 -1.0711 0.183 Uiso 1 1 calc R A 1
C22 C -0.3353(8) 1.2380(6) -1.0150(7) 0.095(3) Uiso 0.80 1 d PD A 1
H22A H -0.3757 1.2774 -1.0815 0.142 Uiso 0.80 1 calc PR A 1
H22B H -0.2986 1.2846 -0.9884 0.142 Uiso 0.80 1 calc PR A 1
H22C H -0.4025 1.2023 -0.9701 0.142 Uiso 0.80 1 calc PR A 1
Si2 Si -0.19959(15) 1.14142(10) -1.02446(9) 0.0745(5) Uani 0.80 1 d PD A 1
C22A C -0.3015(18) 1.2574(11) -1.0181(14) 0.032(4) Uiso 0.20 1 d PD A 2
H22D H -0.3428 1.2984 -1.0840 0.048 Uiso 0.20 1 calc PR A 2
H22E H -0.2446 1.2989 -0.9981 0.048 Uiso 0.20 1 calc PR A 2
H22F H -0.3705 1.2357 -0.9690 0.048 Uiso 0.20 1 calc PR A 2
Si2A Si -0.19959(15) 1.14142(10) -1.02446(9) 0.0745(5) Uani 0.20 1 d P A 2
C23 C -0.0653(5) 1.2014(4) -1.1063(4) 0.0890(16) Uiso 1 1 d . . .
H23A H -0.1015 1.2407 -1.1741 0.134 Uiso 1 1 calc R A 1
H23B H 0.0032 1.1477 -1.1080 0.134 Uiso 1 1 calc R A 1
H23C H -0.0266 1.2474 -1.0800 0.134 Uiso 1 1 calc R A 1
C24 C -0.1246(4) 0.6884(3) -0.4685(3) 0.0513(10) Uani 1 1 d . . .
H24A H -0.1212 0.6162 -0.4215 0.062 Uiso 1 1 calc R A .
H24B H -0.1719 0.6941 -0.5304 0.062 Uiso 1 1 calc R . .
C25 C -0.2051(4) 0.7567(3) -0.4217(3) 0.0611(11) Uani 1 1 d . A .
H25A H -0.1633 0.7458 -0.3562 0.073 Uiso 1 1 calc R . .
H25B H -0.2016 0.8295 -0.4653 0.073 Uiso 1 1 calc R . .
C26 C -0.3497(4) 0.7363(3) -0.4063(3) 0.0626(11) Uani 1 1 d . . .
H26A H -0.3526 0.6620 -0.3684 0.075 Uiso 1 1 calc R A .
H26B H -0.3894 0.7733 -0.3645 0.075 Uiso 1 1 calc R . .
C27 C -0.4329(5) 0.7672(4) -0.4994(4) 0.0712(12) Uiso 1 1 d . A .
H27A H -0.5239 0.7500 -0.4810 0.085 Uiso 1 1 calc R . .
H27B H -0.3975 0.7266 -0.5391 0.085 Uiso 1 1 calc R . .
C28 C -0.4390(6) 0.8831(4) -0.5656(4) 0.0894(16) Uiso 1 1 d D . .
H28A H -0.4706 0.9237 -0.5249 0.107 Uiso 1 1 calc R A 1
H28B H -0.3485 0.8996 -0.5864 0.107 Uiso 1 1 calc R A 1
C29 C -0.5266(8) 0.9150(5) -0.6564(6) 0.131(2) Uiso 0.495(8) 1 d PD A 1
H29A H -0.6204 0.9096 -0.6384 0.158 Uiso 0.495(8) 1 calc PR A 1
H29B H -0.5019 0.8725 -0.6966 0.158 Uiso 0.495(8) 1 calc PR A 1
C30 C -0.5017(17) 1.0313(8) -0.7156(11) 0.115(2) Uiso 0.495(8) 1 d PD A 1
H30A H -0.5195 1.0696 -0.6706 0.138 Uiso 0.495(8) 1 calc PR A 1
H30B H -0.4070 1.0333 -0.7322 0.138 Uiso 0.495(8) 1 calc PR A 1
C31 C -0.5844(15) 1.0864(11) -0.8112(11) 0.115(2) Uiso 0.495(8) 1 d P A 1
H31A H -0.5664 1.1583 -0.8402 0.172 Uiso 0.495(8) 1 calc PR A 1
H31B H -0.6784 1.0833 -0.7963 0.172 Uiso 0.495(8) 1 calc PR A 1
H31C H -0.5617 1.0531 -0.8590 0.172 Uiso 0.495(8) 1 calc PR A 1
C29A C -0.5266(8) 0.9150(5) -0.6564(6) 0.131(2) Uiso 0.505(8) 1 d P A 2
H29C H -0.4785 0.8896 -0.7042 0.158 Uiso 0.505(8) 1 calc PR A 2
H29D H -0.6045 0.8763 -0.6365 0.158 Uiso 0.505(8) 1 calc PR A 2
C30A C -0.5759(12) 1.0186(9) -0.7112(9) 0.115(2) Uiso 0.505(8) 1 d PD A 2
H30C H -0.5950 1.0570 -0.6665 0.138 Uiso 0.505(8) 1 calc PR A 2
H30D H -0.6571 1.0233 -0.7507 0.138 Uiso 0.505(8) 1 calc PR A 2
C31A C -0.4646(14) 1.0573(10) -0.7774(11) 0.115(2) Uiso 0.505(8) 1 d PD A 2
H31D H -0.4902 1.1284 -0.8224 0.172 Uiso 0.505(8) 1 calc PR A 2
H31E H -0.4434 1.0145 -0.8169 0.172 Uiso 0.505(8) 1 calc PR A 2
H31F H -0.3869 1.0546 -0.7364 0.172 Uiso 0.505(8) 1 calc PR A 2
C32 C 0.0885(4) 0.6356(3) -0.5354(3) 0.0483(9) Uani 1 1 d . . .
H32A H 0.0872 0.5659 -0.4838 0.058 Uiso 1 1 calc R A 1
H32B H 0.0367 0.6384 -0.5944 0.058 Uiso 1 1 calc R A 1
C33 C 0.2314(4) 0.6502(3) -0.5659(3) 0.0597(11) Uani 0.576(4) 1 d PD A 1
H33A H 0.2357 0.7229 -0.6096 0.072 Uiso 0.576(4) 1 calc PR A 1
H33B H 0.2869 0.6358 -0.5051 0.072 Uiso 0.576(4) 1 calc PR A 1
C34 C 0.2851(12) 0.5861(8) -0.6171(8) 0.0812(9) Uiso 0.576(4) 1 d PD A 1
H34A H 0.2229 0.5902 -0.6712 0.097 Uiso 0.576(4) 1 calc PR A 1
H34B H 0.3001 0.5138 -0.5701 0.097 Uiso 0.576(4) 1 calc PR A 1
C35 C 0.4152(9) 0.6233(7) -0.6607(8) 0.0812(9) Uiso 0.576(4) 1 d P A 1
H35A H 0.4724 0.6275 -0.6074 0.097 Uiso 0.576(4) 1 calc PR A 1
H35B H 0.3981 0.6930 -0.7128 0.097 Uiso 0.576(4) 1 calc PR A 1
C36 C 0.4867(9) 0.5505(7) -0.7063(7) 0.0812(9) Uiso 0.576(4) 1 d PD A 1
H36A H 0.5192 0.4849 -0.6521 0.097 Uiso 0.576(4) 1 calc PR A 1
H36B H 0.4235 0.5355 -0.7496 0.097 Uiso 0.576(4) 1 calc PR A 1
C37 C 0.6004(9) 0.5956(7) -0.7665(7) 0.0812(9) Uiso 0.576(4) 1 d PD A 1
H37A H 0.6365 0.5493 -0.8004 0.097 Uiso 0.576(4) 1 calc PR A 1
H37B H 0.5665 0.6618 -0.8193 0.097 Uiso 0.576(4) 1 calc PR A 1
C38 C 0.7075(9) 0.6134(7) -0.7127(7) 0.0812(9) Uiso 0.576(4) 1 d PD A 1
H38A H 0.7457 0.5469 -0.6626 0.097 Uiso 0.576(4) 1 calc PR A 1
H38B H 0.6715 0.6570 -0.6760 0.097 Uiso 0.576(4) 1 calc PR A 1
C39 C 0.8178(8) 0.6650(7) -0.7789(7) 0.0812(9) Uiso 0.576(4) 1 d PD A 1
H39A H 0.8867 0.6747 -0.7372 0.122 Uiso 0.576(4) 1 calc PR A 1
H39B H 0.7815 0.7319 -0.8277 0.122 Uiso 0.576(4) 1 calc PR A 1
H39C H 0.8559 0.6216 -0.8141 0.122 Uiso 0.576(4) 1 calc PR A 1
C33A C 0.2314(4) 0.6502(3) -0.5659(3) 0.0597(11) Uani 0.424(4) 1 d P A 2
H33C H 0.2823 0.6554 -0.5101 0.072 Uiso 0.424(4) 1 calc PR A 2
H33D H 0.2329 0.7154 -0.6241 0.072 Uiso 0.424(4) 1 calc PR A 2
C34A C 0.2976(14) 0.5618(9) -0.5929(11) 0.0812(9) Uiso 0.424(4) 1 d PD A 2
H34C H 0.2764 0.4969 -0.5406 0.097 Uiso 0.424(4) 1 calc PR A 2
H34D H 0.2557 0.5663 -0.6563 0.097 Uiso 0.424(4) 1 calc PR A 2
C35A C 0.4444(9) 0.5537(9) -0.6048(9) 0.0812(9) Uiso 0.424(4) 1 d PD A 2
H35C H 0.4734 0.4829 -0.6005 0.097 Uiso 0.424(4) 1 calc PR A 2
H35D H 0.4852 0.5619 -0.5465 0.097 Uiso 0.424(4) 1 calc PR A 2
C36A C 0.5018(11) 0.6258(9) -0.6971(9) 0.0812(9) Uiso 0.424(4) 1 d PD A 2
H36C H 0.4540 0.6236 -0.7557 0.097 Uiso 0.424(4) 1 calc PR A 2
H36D H 0.4818 0.6962 -0.6975 0.097 Uiso 0.424(4) 1 calc PR A 2
C37A C 0.6465(11) 0.6097(8) -0.7130(9) 0.0812(9) Uiso 0.424(4) 1 d PD A 2
H37C H 0.6711 0.5366 -0.7027 0.097 Uiso 0.424(4) 1 calc PR A 2
H37D H 0.6961 0.6247 -0.6622 0.097 Uiso 0.424(4) 1 calc PR A 2
C38A C 0.6875(13) 0.6753(7) -0.8151(9) 0.0812(9) Uiso 0.424(4) 1 d PD A 2
H38C H 0.7832 0.6564 -0.8198 0.097 Uiso 0.424(4) 1 calc PR A 2
H38D H 0.6406 0.6565 -0.8646 0.097 Uiso 0.424(4) 1 calc PR A 2
C39A C 0.6658(12) 0.7857(6) -0.8454(9) 0.0812(9) Uiso 0.424(4) 1 d PD A 2
H39D H 0.6970 0.8180 -0.9134 0.122 Uiso 0.424(4) 1 calc PR A 2
H39E H 0.7146 0.8069 -0.7994 0.122 Uiso 0.424(4) 1 calc PR A 2
H39F H 0.5711 0.8070 -0.8440 0.122 Uiso 0.424(4) 1 calc PR A 2

loop_
_atom_site_aniso_label
_atom_site_aniso_U_11
_atom_site_aniso_U_22
_atom_site_aniso_U_33
_atom_site_aniso_U_23
_atom_site_aniso_U_13
_atom_site_aniso_U_12
Si1 0.0559(7) 0.0584(7) 0.0301(5) -0.0090(5) -0.0026(4) -0.0085(5)
Si1A 0.0559(7) 0.0584(7) 0.0301(5) -0.0090(5) -0.0026(4) -0.0085(5)
C2 0.061(3) 0.083(3) 0.041(2) -0.003(2) -0.004(2) 0.006(2)
C3 0.068(3) 0.079(3) 0.037(2) -0.014(2) -0.0003(19) -0.003(2)
C4 0.051(2) 0.056(2) 0.040(2) -0.0161(18) -0.0030(17) -0.0064(18)
C5 0.052(2) 0.061(2) 0.033(2) -0.0152(18) -0.0073(16) -0.0057(18)
C6 0.053(2) 0.047(2) 0.0303(18) -0.0116(16) -0.0066(16) -0.0032(17)
C7 0.054(2) 0.045(2) 0.0333(18) -0.0121(16) -0.0022(16) -0.0108(17)
C8 0.056(2) 0.0376(19) 0.0329(18) -0.0130(15) -0.0058(15) -0.0076(16)
C9 0.065(2) 0.040(2) 0.0372(19) -0.0140(16) -0.0131(17) -0.0106(17)
C10 0.076(3) 0.050(2) 0.047(2) -0.0169(19) -0.016(2) -0.016(2)
C11 0.067(3) 0.054(2) 0.044(2) -0.0196(19) -0.0183(19) -0.0085(19)
C12 0.064(2) 0.0346(19) 0.0333(18) -0.0082(15) -0.0129(16) -0.0117(16)
C13 0.073(3) 0.0313(18) 0.0353(19) -0.0079(15) -0.0134(17) -0.0092(17)
C14 0.075(3) 0.039(2) 0.038(2) -0.0087(16) -0.0193(18) -0.0089(18)
C15 0.075(3) 0.040(2) 0.040(2) -0.0063(17) -0.0131(19) -0.0048(19)
C16 0.084(3) 0.032(2) 0.051(2) -0.0062(17) -0.014(2) -0.0086(19)
C17 0.089(3) 0.036(2) 0.051(2) -0.0111(18) -0.019(2) -0.0127(19)
C18 0.069(3) 0.0349(19) 0.040(2) -0.0093(16) -0.0163(18) -0.0093(17)
C19 0.078(3) 0.043(2) 0.041(2) -0.0082(18) -0.009(2) -0.0060(19)
C20 0.083(3) 0.048(2) 0.047(2) -0.0093(19) -0.013(2) 0.000(2)
Si2 0.1015(11) 0.0694(9) 0.0405(7) -0.0122(6) -0.0233(7) 0.0145(7)
Si2A 0.1015(11) 0.0694(9) 0.0405(7) -0.0122(6) -0.0233(7) 0.0145(7)
C24 0.072(3) 0.038(2) 0.043(2) -0.0116(17) -0.0156(19) -0.0128(18)
C25 0.072(3) 0.053(2) 0.059(3) -0.021(2) -0.012(2) -0.008(2)
C26 0.076(3) 0.053(2) 0.055(3) -0.015(2) -0.004(2) -0.012(2)
C32 0.075(3) 0.0354(19) 0.0347(19) -0.0109(15) -0.0137(18) -0.0133(17)
C33 0.088(3) 0.057(2) 0.046(2) -0.025(2) 0.006(2) -0.033(2)
C33A 0.088(3) 0.057(2) 0.046(2) -0.025(2) 0.006(2) -0.033(2)

loop_
_atom_type_symbol
_atom_type_description
_atom_type_scat_dispersion_real
_atom_type_scat_dispersion_imag
_atom_type_scat_source
C C 0.0033 0.0016 'International Tables Vol C Tables 4.2.6.8 and 6.1.1.4'
H H 0.0000 0.0000 'International Tables Vol C Tables 4.2.6.8 and 6.1.1.4'
Si Si 0.0817 0.0704 'International Tables Vol C Tables 4.2.6.8 and 6.1.1.4'

loop_
_geom_angle_atom_site_label_1
_geom_angle_atom_site_label_2
_geom_angle_atom_site_label_3
_geom_angle
_geom_angle_site_symmetry_1
_geom_angle_site_symmetry_3
_geom_angle_publ_flag
C4 Si1 C2 108.52(18) . . ?
C4 Si1 C3 107.56(18) . . ?
C2 Si1 C3 110.1(2) . . ?
C4 Si1 C1 109.8(3) . . ?
C2 Si1 C1 108.2(3) . . ?
C3 Si1 C1 112.5(3) . . ?
C5 C4 Si1 177.8(3) . . ?
C4 C5 C6 178.3(4) . . ?
C11 C6 C7 120.5(3) . . ?
C11 C6 C5 120.1(3) . . ?
C7 C6 C5 119.4(3) . . ?
C8 C7 C6 119.1(3) . . ?
C7 C8 C9 120.0(3) . . ?
C7 C8 C12 128.4(3) . . ?
C9 C8 C12 111.6(3) . . ?
C10 C9 C8 120.7(3) . . ?
C10 C9 C18 131.5(3) . . ?
C8 C9 C18 107.8(3) . . ?
C9 C10 C11 119.2(4) . . ?
C6 C11 C10 120.5(3) . . ?
C8 C12 C24 112.4(3) . . ?
C8 C12 C13 100.1(3) . . ?
C24 C12 C13 112.8(3) . . ?
C8 C12 C32 111.0(3) . . ?
C24 C12 C32 109.3(3) . . ?
C13 C12 C32 111.1(3) . . ?
C18 C13 C14 121.1(3) . . ?
C18 C13 C12 111.2(3) . . ?
C14 C13 C12 127.7(3) . . ?
C13 C14 C15 118.7(3) . . ?
C16 C15 C14 119.8(3) . . ?
C16 C15 C19 120.0(3) . . ?
C14 C15 C19 120.2(3) . . ?
C17 C16 C15 121.1(3) . . ?
C16 C17 C18 118.8(3) . . ?
C13 C18 C17 120.5(3) . . ?
C13 C18 C9 109.2(3) . . ?
C17 C18 C9 130.3(3) . . ?
C20 C19 C15 178.4(4) . . ?
C19 C20 Si2 177.6(4) . . ?
C20 Si2 C21 108.3(3) . . ?
C20 Si2 C23 107.8(2) . . ?
C21 Si2 C23 110.1(3) . . ?
C20 Si2 C22 108.0(3) . . ?
C21 Si2 C22 109.7(4) . . ?
C23 Si2 C22 112.9(3) . . ?
C12 C24 C25 115.1(3) . . ?
C26 C25 C24 113.8(3) . . ?
C27 C26 C25 115.5(4) . . ?
C26 C27 C28 113.9(4) . . ?
C29 C28 C27 114.0(5) . . ?
C28 C29 C30 103.5(8) . . ?
C31 C30 C29 115.3(11) . . ?
C33 C32 C12 116.3(3) . . ?
C34 C33 C32 113.8(6) . . ?
C33 C34 C35 107.9(8) . . ?
C34 C35 C36 110.8(8) . . ?
C37 C36 C35 111.6(8) . . ?
C38 C37 C36 116.4(8) . . ?
C37 C38 C39 114.1(8) . . ?
C34A C35A C36A 119.6(10) . . ?
C37A C36A C35A 118.9(9) . . ?
C36A C37A C38A 113.6(10) . . ?
C39A C38A C37A 118.7(9) . . ?

loop_
_geom_bond_atom_site_label_1
_geom_bond_atom_site_label_2
_geom_bond_distance
_geom_bond_site_symmetry_2
_geom_bond_publ_flag
C1 Si1 1.877(8) . ?
Si1 C4 1.831(4) . ?
Si1 C2 1.853(4) . ?
Si1 C3 1.857(4) . ?
C4 C5 1.208(5) . ?
C5 C6 1.452(5) . ?
C6 C11 1.382(5) . ?
C6 C7 1.395(5) . ?
C7 C8 1.382(5) . ?
C8 C9 1.400(5) . ?
C8 C12 1.527(5) . ?
C9 C10 1.380(5) . ?
C9 C18 1.463(5) . ?
C10 C11 1.386(5) . ?
C12 C24 1.535(5) . ?
C12 C13 1.534(5) . ?
C12 C32 1.549(5) . ?
C13 C18 1.385(5) . ?
C13 C14 1.385(5) . ?
C14 C15 1.411(5) . ?
C15 C16 1.394(5) . ?
C15 C19 1.441(5) . ?
C16 C17 1.382(5) . ?
C17 C18 1.400(5) . ?
C19 C20 1.205(5) . ?
C20 Si2 1.822(4) . ?
C21 Si2 1.826(7) . ?
C22 Si2 1.874(7) . ?
Si2 C23 1.856(6) . ?
C24 C25 1.535(6) . ?
C25 C26 1.526(6) . ?
C26 C27 1.489(6) . ?
C27 C28 1.553(7) . ?
C28 C29 1.486(9) . ?
C29 C30 1.591(9) . ?
C30 C31 1.52(2) . ?
C30A C31A 1.486(15) . ?
C32 C33 1.526(6) . ?
C33 C34 1.430(10) . ?
C34 C35 1.519(15) . ?
C35 C36 1.534(12) . ?
C36 C37 1.490(10) . ?
C37 C38 1.439(13) . ?
C38 C39 1.527(8) . ?
C34A C35A 1.498(14) . ?
C35A C36A 1.500(13) . ?
C36A C37A 1.493(9) . ?
C37A C38A 1.500(13) . ?
C38A C39A 1.446(9) . ?
